data_7058863
loop_
_publ_author_name
'Anamika, Anamika'
'Singh, Rajan'
'Manar, Krishna K.'
'Yadav, Chote Lal'
'Kumar, Akhilesh'
'Singh, Rakesh K.'
'Drew, Michael. G. B.'
'Singh, Nanhai'

_publ_section_title
;
 Impact of substituents on the crystal structures and anti-leishmanial
 activity of new homoleptic Bi(iii) dithiocarbamates
;
_journal_issue 43
_journal_name_full 'New Journal of Chemistry'
_journal_page_first 16921
_journal_paper_doi 10.1039/C9NJ04477A
_journal_volume 43
_journal_year 2019
_chemical_formula_sum 'C60 H72 Bi2 N18 S12'
_chemical_formula_weight 1848.03
_space_group_crystal_system triclinic
_space_group_IT_number 2
_space_group_name_Hall '-P 1'
_space_group_name_H-M_alt 'P -1'
_symmetry_space_group_name_Hall '-P 1'
_symmetry_space_group_name_H-M 'P -1'
_atom_sites_solution_hydrogens geom
_audit_creation_method SHELXL-2016/6
_audit_update_record
;
2019-09-25 deposited with the CCDC.    2019-10-03 downloaded from the CCDC.
;
_cell_angle_alpha 103.392(9)
_cell_angle_beta 103.411(9)
_cell_angle_gamma 109.806(9)
_cell_formula_units_Z 1
_cell_length_a 12.4912(12)
_cell_length_b 12.5300(11)
_cell_length_c 12.6180(15)
_cell_measurement_reflns_used 12032
_cell_measurement_temperature 150(2)
_cell_measurement_theta_max 30.00
_cell_measurement_theta_min 3.36
_cell_volume 1700.4(4)
_computing_cell_refinement 'Crysalis, Oxford Diffraction'
_computing_data_collection 'Crysalis, Oxford Diffraction'
_computing_data_reduction 'Crysalis, Oxford Diffraction'
_computing_molecular_graphics PLATON(Spek,2004)
_computing_publication_material 'SHELXL, PLATON, WINGX (Ferrugia, 2012)'
_computing_structure_refinement 'SHELXL (Sheldrick, 2008)'
_computing_structure_solution 'SHELXS (Sheldrick, 2008)'
_diffrn_ambient_temperature 150(2)
_diffrn_measured_fraction_theta_full 0.979
_diffrn_measured_fraction_theta_max 0.955
_diffrn_measurement_device_type 'Oxford Diffaction X-Calibor System'
_diffrn_measurement_method '321 frames, counting time 10 s.'
_diffrn_radiation_monochromator graphite
_diffrn_radiation_source 'fine-focus sealed tube'
_diffrn_radiation_type MoK\a
_diffrn_radiation_wavelength 0.71073
_diffrn_reflns_av_R_equivalents 0.0555
_diffrn_reflns_av_unetI/netI 0.1365
_diffrn_reflns_Laue_measured_fraction_full 0.979
_diffrn_reflns_Laue_measured_fraction_max 0.955
_diffrn_reflns_limit_h_max 17
_diffrn_reflns_limit_h_min -16
_diffrn_reflns_limit_k_max 17
_diffrn_reflns_limit_k_min -17
_diffrn_reflns_limit_l_max 8
_diffrn_reflns_limit_l_min -17
_diffrn_reflns_number 12018
_diffrn_reflns_point_group_measured_fraction_full 0.979
_diffrn_reflns_point_group_measured_fraction_max 0.955
_diffrn_reflns_theta_full 25.242
_diffrn_reflns_theta_max 30.000
_diffrn_reflns_theta_min 3.381
_diffrn_standards_decay_% n/a
_diffrn_standards_interval_count n/a
_diffrn_standards_interval_time n/a
_exptl_absorpt_coefficient_mu 5.591
_exptl_absorpt_correction_T_max 1.000
_exptl_absorpt_correction_T_min 0.745
_exptl_absorpt_correction_type empirical
_exptl_absorpt_process_details 'ABSPACK, Oxford Diffraction Ltd'
_exptl_crystal_colour black
_exptl_crystal_density_diffrn 1.805
_exptl_crystal_description block
_exptl_crystal_F_000 916
_exptl_crystal_size_max 0.24
_exptl_crystal_size_mid 0.24
_exptl_crystal_size_min 0.20
_refine_diff_density_max 4.458
_refine_diff_density_min -3.274
_refine_diff_density_rms 0.258
_refine_ls_extinction_method none
_refine_ls_goodness_of_fit_ref 0.969
_refine_ls_hydrogen_treatment constr
_refine_ls_matrix_type full
_refine_ls_number_parameters 410
_refine_ls_number_reflns 9482
_refine_ls_number_restraints 20
_refine_ls_restrained_S_all 0.988
_refine_ls_R_factor_all 0.1190
_refine_ls_R_factor_gt 0.0774
_refine_ls_shift/su_max 0.001
_refine_ls_shift/su_mean 0.000
_refine_ls_structure_factor_coef Fsqd
_refine_ls_weighting_details 'w=1/[\s^2^(Fo^2^)+(0.0835P)^2^] where P=(Fo^2^+2Fc^2^)/3'
_refine_ls_weighting_scheme calc
_refine_ls_wR_factor_gt 0.1719
_refine_ls_wR_factor_ref 0.1920
_reflns_Friedel_coverage 0.000
_reflns_number_gt 6211
_reflns_number_total 9482
_reflns_threshold_expression 'I > 2\s(I)'
_cod_data_source_file c9nj04477a2.cif
_cod_data_source_block 5
_cod_depositor_comments 'Adding full bibliography for 7058863--7058868.cif.'
_cod_original_cell_volume 1700.4(3)
_cod_database_code 7058863
_shelx_shelxl_version_number 2016/6
_shelx_space_group_comment
;
The symmetry employed for this shelxl refinement is uniquely defined
by the following loop, which should always be used as a source of
symmetry information in preference to the above space-group names.
They are only intended as comments.
;

loop_
_space_group_symop_operation_xyz
'x, y, z'
'-x, -y, -z'

loop_
_atom_site_label
_atom_site_type_symbol
_atom_site_fract_x
_atom_site_fract_y
_atom_site_fract_z
_atom_site_U_iso_or_equiv
_atom_site_adp_type
_atom_site_occupancy
_atom_site_site_symmetry_order
_atom_site_calc_flag
_atom_site_refinement_flags_posn
_atom_site_refinement_flags_adp
_atom_site_refinement_flags_occupancy
_atom_site_disorder_assembly
_atom_site_disorder_group
Bi1 Bi 0.94825(3) 0.95122(3) 0.83410(3) 0.03573(13) Uani 1 1 d . . . . .
S11 S 0.8877(2) 1.1039(2) 0.7228(2) 0.0399(6) Uani 1 1 d . . . . .
S13 S 1.0864(2) 1.0283(2) 0.7038(2) 0.0376(5) Uani 1 1 d . . . . .
C21 C 1.0028(9) 1.1090(8) 0.6696(7) 0.0315(19) Uani 1 1 d . . . . .
N22 N 1.0319(8) 1.1769(8) 0.6048(7) 0.041(2) Uani 1 1 d . . . . .
C23 C 0.9632(9) 1.2393(10) 0.5603(9) 0.041(2) Uani 1 1 d . . . . .
H23A H 0.889602 1.218343 0.579339 0.050 Uiso 1 1 calc R U . . .
H23B H 0.940634 1.213560 0.476597 0.050 Uiso 1 1 calc R U . . .
C24 C 1.0350(9) 1.3729(10) 0.6101(9) 0.042(2) Uani 1 1 d . . . . .
H24A H 0.991741 1.411180 0.569896 0.051 Uiso 1 1 calc R U . . .
H24B H 1.042105 1.400339 0.690959 0.051 Uiso 1 1 calc R U . . .
N25 N 1.1569(7) 1.4112(8) 0.6016(6) 0.0360(18) Uani 1 1 d . . . . .
C26 C 1.2206(9) 1.3342(10) 0.6255(8) 0.039(2) Uani 1 1 d . . . . .
H26A H 1.252983 1.353453 0.708632 0.047 Uiso 1 1 calc R U . . .
H26B H 1.288151 1.352398 0.597085 0.047 Uiso 1 1 calc R U . . .
C27 C 1.1403(9) 1.2020(9) 0.5706(9) 0.040(2) Uani 1 1 d . . . . .
H27A H 1.117200 1.179000 0.487013 0.048 Uiso 1 1 calc R U . . .
H27B H 1.183137 1.155726 0.595864 0.048 Uiso 1 1 calc R U . . .
C31 C 1.2283(9) 1.5345(10) 0.6376(8) 0.038(2) Uani 1 1 d . . . . .
C32 C 1.1803(9) 1.6196(10) 0.6577(9) 0.043(2) Uani 1 1 d . . . . .
H32 H 1.098741 1.595760 0.649004 0.051 Uiso 1 1 calc R U . . .
C33 C 1.2548(11) 1.7380(11) 0.6903(11) 0.059(3) Uani 1 1 d . . . . .
H33 H 1.222596 1.794953 0.701423 0.071 Uiso 1 1 calc R U . . .
C34 C 1.3743(12) 1.7757(13) 0.7069(11) 0.067(4) Uani 1 1 d . . . . .
H34 H 1.426053 1.856925 0.731170 0.080 Uiso 1 1 calc R U . . .
C35 C 1.4150(11) 1.6834(11) 0.6850(10) 0.052(3) Uani 1 1 d . . . . .
H35 H 1.496455 1.705959 0.693873 0.062 Uiso 1 1 calc R U . . .
N36 N 1.3455(8) 1.5667(9) 0.6527(8) 0.049(2) Uani 1 1 d . . . . .
S41 S 0.7463(2) 0.7748(2) 0.6699(2) 0.0387(6) Uani 1 1 d . . . . .
S43 S 0.9679(2) 0.7340(2) 0.7425(2) 0.0375(5) Uani 1 1 d . . . . .
C42 C 0.8142(9) 0.6759(10) 0.6838(8) 0.037(2) Uani 1 1 d . . . . .
N44 N 0.7453(7) 0.5588(8) 0.6515(6) 0.0361(18) Uani 1 1 d . . . . .
C45 C 0.7973(9) 0.4704(9) 0.6639(8) 0.039(2) Uani 1 1 d . . . . .
H45A H 0.884683 0.509321 0.686586 0.047 Uiso 1 1 calc R U . . .
H45B H 0.766757 0.405497 0.590590 0.047 Uiso 1 1 calc R U . . .
C46 C 0.7627(10) 0.4210(13) 0.7542(12) 0.061(3) Uani 1 1 d . . . . .
H46A H 0.791626 0.358838 0.758570 0.074 Uiso 1 1 calc R U . . .
H46B H 0.802154 0.484931 0.828958 0.074 Uiso 1 1 calc R U . . .
N47 N 0.6338(9) 0.3708(11) 0.7307(12) 0.076(4) Uani 1 1 d . . . . .
C48 C 0.5822(10) 0.4550(12) 0.7142(12) 0.066(4) Uani 1 1 d . . . . .
H48A H 0.611844 0.521009 0.786594 0.079 Uiso 1 1 calc R U . . .
H48B H 0.494904 0.415015 0.692117 0.079 Uiso 1 1 calc R U . . .
C49 C 0.6144(8) 0.5053(10) 0.6203(9) 0.043(2) Uani 1 1 d . . . . .
H49A H 0.578384 0.440939 0.545897 0.052 Uiso 1 1 calc R U . . .
H49B H 0.583281 0.565612 0.614213 0.052 Uiso 1 1 calc R U . . .
C51 C 0.5642(11) 0.2487(12) 0.6827(12) 0.062(3) Uani 1 1 d . U . . .
N56 N 0.4454(9) 0.2108(12) 0.6196(11) 0.069(3) Uani 1 1 d . . . . .
C55 C 0.3794(12) 0.0945(16) 0.5807(14) 0.082(5) Uani 1 1 d . . . . .
H55 H 0.298125 0.070128 0.539482 0.098 Uiso 1 1 calc R U . . .
C54 C 0.4138(13) 0.0027(15) 0.5924(13) 0.078(4) Uani 1 1 d . . . . .
H54 H 0.360152 -0.078251 0.563201 0.094 Uiso 1 1 calc R U . . .
C53 C 0.5388(12) 0.0440(15) 0.6531(14) 0.084(5) Uani 1 1 d . . . . .
H53 H 0.570965 -0.011339 0.663601 0.101 Uiso 1 1 calc R U . . .
C52 C 0.6106(12) 0.1611(14) 0.6952(15) 0.083(5) Uani 1 1 d . . . . .
H52 H 0.692716 0.186476 0.733515 0.100 Uiso 1 1 calc R U . . .
C72 C 0.7633(9) 0.8784(9) 0.9892(9) 0.040(2) Uani 1 1 d . . . . .
S71 S 0.8046(3) 1.0199(2) 0.9792(3) 0.0511(7) Uani 1 1 d . . . . .
S73 S 0.8552(2) 0.8050(2) 0.9773(2) 0.0364(5) Uani 1 1 d . . . . .
N74 N 0.6613(10) 0.8274(9) 1.0094(13) 0.086(4) Uani 1 1 d D . . . .
C75A C 0.5758(17) 0.8800(19) 1.001(2) 0.045(5) Uiso 0.5 1 d D . P A 1
H75A H 0.553507 0.883648 0.923210 0.054 Uiso 0.5 1 calc R U P A 1
H75B H 0.617457 0.962506 1.053791 0.054 Uiso 0.5 1 calc R U P A 1
C76A C 0.466(2) 0.825(2) 1.023(2) 0.062(6) Uiso 0.5 1 d D . P A 1
H76A H 0.399683 0.782086 0.949595 0.075 Uiso 0.5 1 calc R U P A 1
H76B H 0.449101 0.888186 1.067319 0.075 Uiso 0.5 1 calc R U P A 1
N77A N 0.4727(13) 0.7365(14) 1.0902(14) 0.040(4) Uiso 0.5 1 d D . P A 1
C78A C 0.5571(17) 0.6807(18) 1.0909(18) 0.042(5) Uiso 0.5 1 d D . P A 1
H78A H 0.583106 0.673757 1.166650 0.050 Uiso 0.5 1 calc R U P A 1
H78B H 0.514407 0.599597 1.034954 0.050 Uiso 0.5 1 calc R U P A 1
C79A C 0.658(2) 0.739(2) 1.067(2) 0.070(7) Uiso 0.5 1 d D . P A 1
H79A H 0.674039 0.677488 1.019142 0.084 Uiso 0.5 1 calc R U P A 1
H79B H 0.724908 0.778823 1.139166 0.084 Uiso 0.5 1 calc R U P A 1
C75B C 0.616(2) 0.9082(19) 1.070(2) 0.058(6) Uiso 0.5 1 d D . P A 2
H75C H 0.682855 0.972178 1.134847 0.070 Uiso 0.5 1 calc R U P A 2
H75D H 0.585437 0.945210 1.017363 0.070 Uiso 0.5 1 calc R U P A 2
C76B C 0.5245(19) 0.8545(16) 1.1110(17) 0.047(5) Uiso 0.5 1 d D . P A 2
H76C H 0.475359 0.899825 1.116344 0.057 Uiso 0.5 1 calc R U P A 2
H76D H 0.559374 0.852865 1.187406 0.057 Uiso 0.5 1 calc R U P A 2
N77B N 0.4476(15) 0.7270(15) 1.0267(18) 0.059(5) Uiso 0.5 1 d D . P A 2
C78B C 0.5024(18) 0.6474(19) 1.001(2) 0.051(5) Uiso 0.5 1 d D . P A 2
H78C H 0.517867 0.618286 1.064933 0.062 Uiso 0.5 1 calc R U P A 2
H78D H 0.444912 0.578406 0.933350 0.062 Uiso 0.5 1 calc R U P A 2
C79B C 0.6094(16) 0.6935(13) 0.9789(16) 0.035(4) Uiso 0.5 1 d D . P A 2
H79C H 0.595012 0.656770 0.897413 0.043 Uiso 0.5 1 calc R U P A 2
H79D H 0.668213 0.671552 1.022890 0.043 Uiso 0.5 1 calc R U P A 2
C84 C 0.0987(16) 0.5088(16) 0.9227(10) 0.076(4) Uani 1 1 d . . . . .
H84 H 0.017203 0.456440 0.894314 0.091 Uiso 1 1 calc R U . . .
C85 C 0.1863(16) 0.4653(15) 0.9307(11) 0.071(4) Uani 1 1 d . . . . .
H85 H 0.162239 0.382307 0.903949 0.085 Uiso 1 1 calc R U . . .
N86 N 0.3042(13) 0.5366(11) 0.9751(12) 0.076(4) Uani 1 1 d . . . . .
C81 C 0.3367(13) 0.6561(11) 1.0124(14) 0.090(6) Uani 1 1 d D . . . .
C82 C 0.2498(18) 0.7052(15) 1.0005(15) 0.083(5) Uani 1 1 d . . . . .
H82 H 0.273931 0.788225 1.022681 0.099 Uiso 1 1 calc R U . . .
C83 C 0.1342(19) 0.6316(17) 0.9576(12) 0.087(6) Uani 1 1 d . . . . .
H83 H 0.076212 0.662887 0.950918 0.104 Uiso 1 1 calc R U . . .

loop_
_atom_site_aniso_label
_atom_site_aniso_U_11
_atom_site_aniso_U_22
_atom_site_aniso_U_33
_atom_site_aniso_U_23
_atom_site_aniso_U_13
_atom_site_aniso_U_12
Bi1 0.0334(2) 0.0457(2) 0.0430(2) 0.02417(18) 0.01745(16) 0.02479(18)
S11 0.0314(13) 0.0536(15) 0.0575(15) 0.0343(13) 0.0215(11) 0.0296(12)
S13 0.0357(13) 0.0503(15) 0.0478(13) 0.0274(12) 0.0212(11) 0.0305(12)
C21 0.037(5) 0.034(5) 0.032(4) 0.015(4) 0.015(4) 0.019(4)
N22 0.039(5) 0.056(5) 0.047(5) 0.027(4) 0.017(4) 0.031(4)
C23 0.034(5) 0.057(7) 0.046(5) 0.030(5) 0.011(4) 0.027(5)
C24 0.031(5) 0.071(7) 0.043(5) 0.033(5) 0.010(4) 0.035(5)
N25 0.031(4) 0.054(5) 0.038(4) 0.021(4) 0.013(3) 0.029(4)
C26 0.035(5) 0.064(7) 0.041(5) 0.022(5) 0.019(4) 0.040(5)
C27 0.041(6) 0.055(6) 0.055(6) 0.034(5) 0.027(5) 0.036(5)
C31 0.033(5) 0.053(6) 0.038(5) 0.020(5) 0.008(4) 0.029(5)
C32 0.029(5) 0.054(7) 0.054(6) 0.020(5) 0.013(4) 0.027(5)
C33 0.044(7) 0.057(8) 0.084(9) 0.028(7) 0.011(6) 0.033(6)
C34 0.050(8) 0.069(9) 0.063(8) 0.004(7) 0.002(6) 0.028(7)
C35 0.037(6) 0.055(7) 0.067(7) 0.016(6) 0.017(5) 0.026(6)
N36 0.031(5) 0.067(7) 0.063(6) 0.024(5) 0.022(4) 0.031(5)
S41 0.0288(12) 0.0548(15) 0.0500(14) 0.0302(12) 0.0131(10) 0.0297(12)
S43 0.0256(12) 0.0505(15) 0.0478(13) 0.0210(12) 0.0130(10) 0.0258(11)
C42 0.029(5) 0.057(6) 0.033(5) 0.025(5) 0.004(4) 0.023(5)
N44 0.031(4) 0.053(5) 0.038(4) 0.019(4) 0.011(3) 0.032(4)
C45 0.030(5) 0.042(6) 0.046(5) 0.008(5) 0.007(4) 0.026(5)
C46 0.022(5) 0.086(9) 0.096(9) 0.058(8) 0.020(6) 0.027(6)
N47 0.031(5) 0.075(8) 0.143(11) 0.073(8) 0.024(6) 0.027(5)
C48 0.028(6) 0.074(9) 0.102(10) 0.047(8) 0.013(6) 0.023(6)
C49 0.020(5) 0.049(6) 0.057(6) 0.017(5) -0.001(4) 0.021(5)
C51 0.038(6) 0.074(7) 0.093(7) 0.040(6) 0.018(5) 0.042(5)
N56 0.032(6) 0.091(9) 0.100(8) 0.043(7) 0.020(6) 0.037(6)
C55 0.033(7) 0.109(13) 0.114(12) 0.042(11) 0.017(7) 0.043(8)
C54 0.048(8) 0.089(11) 0.094(11) 0.021(9) 0.015(7) 0.038(8)
C53 0.044(8) 0.099(13) 0.140(15) 0.062(11) 0.033(9) 0.048(9)
C52 0.028(7) 0.084(11) 0.152(14) 0.067(11) 0.021(8) 0.028(7)
C72 0.026(5) 0.039(5) 0.058(6) 0.027(5) 0.003(4) 0.017(4)
S71 0.0481(17) 0.0405(14) 0.095(2) 0.0378(15) 0.0448(16) 0.0302(13)
S73 0.0317(13) 0.0470(14) 0.0517(14) 0.0290(12) 0.0219(11) 0.0276(11)
N74 0.052(7) 0.072(7) 0.204(14) 0.096(9) 0.079(8) 0.052(6)
C84 0.107(12) 0.111(12) 0.043(7) 0.042(8) 0.027(7) 0.072(10)
C85 0.113(13) 0.092(11) 0.061(8) 0.049(8) 0.048(9) 0.077(11)
N86 0.100(10) 0.079(8) 0.127(10) 0.076(8) 0.090(9) 0.066(8)
C81 0.132(15) 0.072(9) 0.169(16) 0.086(10) 0.129(14) 0.078(10)
C82 0.124(15) 0.085(10) 0.133(13) 0.080(10) 0.104(13) 0.085(11)
C83 0.155(17) 0.127(14) 0.076(9) 0.078(10) 0.071(11) 0.120(14)

loop_
_atom_type_symbol
_atom_type_description
_atom_type_scat_dispersion_real
_atom_type_scat_dispersion_imag
_atom_type_scat_source
C C 0.0033 0.0016 'International Tables Vol C Tables 4.2.6.8 and 6.1.1.4'
H H 0.0000 0.0000 'International Tables Vol C Tables 4.2.6.8 and 6.1.1.4'
N N 0.0061 0.0033 'International Tables Vol C Tables 4.2.6.8 and 6.1.1.4'
O O 0.0106 0.0060 'International Tables Vol C Tables 4.2.6.8 and 6.1.1.4'
Bi Bi -4.1077 10.2566 'International Tables Vol C Tables 4.2.6.8 and 6.1.1.4'
S S 0.1246 0.1234 'International Tables Vol C Tables 4.2.6.8 and 6.1.1.4'

loop_
_geom_angle_atom_site_label_1
_geom_angle_atom_site_label_2
_geom_angle_atom_site_label_3
_geom_angle
_geom_angle_site_symmetry_1
_geom_angle_site_symmetry_3
S41 Bi1 S13 101.54(8) . .
S41 Bi1 S43 65.05(7) . .
S13 Bi1 S43 82.67(7) . .
S41 Bi1 S11 84.91(8) . .
S13 Bi1 S11 64.75(7) . .
S43 Bi1 S11 130.19(7) . .
S41 Bi1 S73 80.41(7) . .
S13 Bi1 S73 156.40(7) . .
S43 Bi1 S73 76.85(7) . .
S11 Bi1 S73 138.47(7) . .
S41 Bi1 S71 91.53(8) . .
S13 Bi1 S71 143.67(7) . .
S43 Bi1 S71 133.15(7) . .
S11 Bi1 S71 83.14(7) . .
S73 Bi1 S71 58.85(7) . .
S41 Bi1 S73 165.53(7) . 2_777
S13 Bi1 S73 81.33(7) . 2_777
S43 Bi1 S73 129.38(7) . 2_777
S11 Bi1 S73 83.56(7) . 2_777
S73 Bi1 S73 102.72(6) . 2_777
S71 Bi1 S73 78.47(7) . 2_777
S41 Bi1 S71 138.79(7) . 2_777
S13 Bi1 S71 87.27(7) . 2_777
S43 Bi1 S71 76.54(7) . 2_777
S11 Bi1 S71 133.73(7) . 2_777
S73 Bi1 S71 76.74(7) . 2_777
S71 Bi1 S71 104.94(7) . 2_777
S73 Bi1 S71 55.04(6) 2_777 2_777
S41 Bi1 Bi1 131.41(5) . 2_777
S13 Bi1 Bi1 126.46(6) . 2_777
S43 Bi1 Bi1 109.92(5) . 2_777
S11 Bi1 Bi1 119.63(6) . 2_777
S73 Bi1 Bi1 52.92(5) . 2_777
S71 Bi1 Bi1 55.35(7) . 2_777
S73 Bi1 Bi1 49.80(4) 2_777 2_777
S71 Bi1 Bi1 49.59(5) 2_777 2_777
C21 S11 Bi1 86.8(3) . .
C21 S13 Bi1 88.7(3) . .
N22 C21 S11 121.1(7) . .
N22 C21 S13 119.2(7) . .
S11 C21 S13 119.7(5) . .
C21 N22 C23 125.0(8) . .
C21 N22 C27 124.8(8) . .
C23 N22 C27 110.1(7) . .
N22 C23 C24 111.1(8) . .
N22 C23 H23A 109.4 . .
C24 C23 H23A 109.4 . .
N22 C23 H23B 109.4 . .
C24 C23 H23B 109.4 . .
H23A C23 H23B 108.0 . .
N25 C24 C23 113.1(9) . .
N25 C24 H24A 109.0 . .
C23 C24 H24A 109.0 . .
N25 C24 H24B 109.0 . .
C23 C24 H24B 109.0 . .
H24A C24 H24B 107.8 . .
C31 N25 C24 117.8(8) . .
C31 N25 C26 116.5(8) . .
C24 N25 C26 115.5(8) . .
N25 C26 C27 113.0(8) . .
N25 C26 H26A 109.0 . .
C27 C26 H26A 109.0 . .
N25 C26 H26B 109.0 . .
C27 C26 H26B 109.0 . .
H26A C26 H26B 107.8 . .
N22 C27 C26 108.8(8) . .
N22 C27 H27A 109.9 . .
C26 C27 H27A 109.9 . .
N22 C27 H27B 109.9 . .
C26 C27 H27B 109.9 . .
H27A C27 H27B 108.3 . .
N36 C31 N25 116.3(9) . .
N36 C31 C32 121.7(10) . .
N25 C31 C32 122.0(9) . .
C33 C32 C31 118.7(10) . .
C33 C32 H32 120.7 . .
C31 C32 H32 120.7 . .
C34 C33 C32 122.1(12) . .
C34 C33 H33 119.0 . .
C32 C33 H33 119.0 . .
C33 C34 C35 115.3(13) . .
C33 C34 H34 122.3 . .
C35 C34 H34 122.3 . .
N36 C35 C34 124.7(11) . .
N36 C35 H35 117.7 . .
C34 C35 H35 117.7 . .
C35 N36 C31 117.5(10) . .
C42 S41 Bi1 87.8(3) . .
C42 S43 Bi1 84.3(4) . .
N44 C42 S43 122.2(8) . .
N44 C42 S41 119.4(7) . .
S43 C42 S41 118.4(6) . .
C42 N44 C49 125.2(8) . .
C42 N44 C45 122.0(8) . .
C49 N44 C45 111.9(8) . .
N44 C45 C46 108.9(8) . .
N44 C45 H45A 109.9 . .
C46 C45 H45A 109.9 . .
N44 C45 H45B 109.9 . .
C46 C45 H45B 109.9 . .
H45A C45 H45B 108.3 . .
N47 C46 C45 112.8(10) . .
N47 C46 H46A 109.0 . .
C45 C46 H46A 109.0 . .
N47 C46 H46B 109.0 . .
C45 C46 H46B 109.0 . .
H46A C46 H46B 107.8 . .
C51 N47 C48 120.6(10) . .
C51 N47 C46 121.7(12) . .
C48 N47 C46 112.5(10) . .
N47 C48 C49 111.4(11) . .
N47 C48 H48A 109.4 . .
C49 C48 H48A 109.4 . .
N47 C48 H48B 109.4 . .
C49 C48 H48B 109.4 . .
H48A C48 H48B 108.0 . .
N44 C49 C48 108.6(8) . .
N44 C49 H49A 110.0 . .
C48 C49 H49A 110.0 . .
N44 C49 H49B 110.0 . .
C48 C49 H49B 110.0 . .
H49A C49 H49B 108.3 . .
N56 C51 N47 117.8(11) . .
N56 C51 C52 119.1(13) . .
N47 C51 C52 123.1(11) . .
C55 N56 C51 116.6(12) . .
N56 C55 C54 128.9(13) . .
N56 C55 H55 115.6 . .
C54 C55 H55 115.6 . .
C55 C54 C53 113.4(15) . .
C55 C54 H54 123.3 . .
C53 C54 H54 123.3 . .
C52 C53 C54 120.5(14) . .
C52 C53 H53 119.7 . .
C54 C53 H53 119.7 . .
C53 C52 C51 121.3(13) . .
C53 C52 H52 119.3 . .
C51 C52 H52 119.3 . .
N74 C72 S73 120.2(7) . .
N74 C72 S71 119.8(8) . .
S73 C72 S71 120.0(6) . .
C72 S71 Bi1 86.7(4) . .
C72 S71 Bi1 78.4(3) . 2_777
Bi1 S71 Bi1 75.06(6) . 2_777
C72 S73 Bi1 87.4(3) . .
C72 S73 Bi1 82.4(4) . 2_777
Bi1 S73 Bi1 77.28(6) . 2_777
C72 N74 C75A 119.7(10) . .
C72 N74 C79A 116.0(12) . .
C75A N74 C79A 122.5(14) . .
C72 N74 C75B 117.4(11) . .
C72 N74 C79B 116.9(10) . .
C75B N74 C79B 125.4(12) . .
N74 C75A C76A 119.8(16) . .
N74 C75A H75A 107.4 . .
C76A C75A H75A 107.4 . .
N74 C75A H75B 107.4 . .
C76A C75A H75B 107.4 . .
H75A C75A H75B 106.9 . .
C75A C76A N77A 112.4(17) . .
C75A C76A H76A 109.1 . .
N77A C76A H76A 109.1 . .
C75A C76A H76B 109.1 . .
N77A C76A H76B 109.1 . .
H76A C76A H76B 107.9 . .
C78A N77A C76A 122.8(16) . .
C78A N77A C81 117.5(14) . .
C76A N77A C81 86.0(12) . .
C79A C78A N77A 116.1(17) . .
C79A C78A H78A 108.3 . .
N77A C78A H78A 108.3 . .
C79A C78A H78B 108.3 . .
N77A C78A H78B 108.3 . .
H78A C78A H78B 107.4 . .
C78A C79A N74 120.9(19) . .
C78A C79A H79A 107.1 . .
N74 C79A H79A 107.1 . .
C78A C79A H79B 107.1 . .
N74 C79A H79B 107.1 . .
H79A C79A H79B 106.8 . .
C76B C75B N74 115.8(17) . .
C76B C75B H75C 108.3 . .
N74 C75B H75C 108.3 . .
C76B C75B H75D 108.3 . .
N74 C75B H75D 108.3 . .
H75C C75B H75D 107.4 . .
C75B C76B N77B 107.7(16) . .
C75B C76B H76C 110.2 . .
N77B C76B H76C 110.2 . .
C75B C76B H76D 110.2 . .
N77B C76B H76D 110.2 . .
H76C C76B H76D 108.5 . .
C81 N77B C78B 104.1(14) . .
C81 N77B C76B 128.4(16) . .
C78B N77B C76B 119.7(18) . .
C79B C78B N77B 116.6(17) . .
C79B C78B H78C 108.1 . .
N77B C78B H78C 108.1 . .
C79B C78B H78D 108.1 . .
N77B C78B H78D 108.1 . .
H78C C78B H78D 107.3 . .
C78B C79B N74 113.3(15) . .
C78B C79B H79C 108.9 . .
N74 C79B H79C 108.9 . .
C78B C79B H79D 108.9 . .
N74 C79B H79D 108.9 . .
H79C C79B H79D 107.7 . .
C85 C84 C83 118.5(17) . .
C85 C84 H84 120.8 . .
C83 C84 H84 120.8 . .
N86 C85 C84 123.0(15) . .
N86 C85 H85 118.5 . .
C84 C85 H85 118.5 . .
C85 N86 C81 117.4(12) . .
N77B C81 N86 118.0(13) . .
N77B C81 C82 117.2(14) . .
N86 C81 C82 121.6(15) . .
N86 C81 N77A 116.2(13) . .
C82 C81 N77A 121.3(14) . .
C83 C82 C81 119.0(14) . .
C83 C82 H82 120.5 . .
C81 C82 H82 120.5 . .
C82 C83 C84 120.4(15) . .
C82 C83 H83 119.8 . .
C84 C83 H83 119.8 . .

loop_
_geom_bond_atom_site_label_1
_geom_bond_atom_site_label_2
_geom_bond_distance
_geom_bond_site_symmetry_2
Bi1 S41 2.687(3) .
Bi1 S13 2.746(2) .
Bi1 S43 2.816(3) .
Bi1 S11 2.817(2) .
Bi1 S73 3.006(2) .
Bi1 S71 3.025(3) .
Bi1 S73 3.140(3) 2_777
Bi1 S71 3.269(3) 2_777
Bi1 Bi1 3.8393(9) 2_777
S11 C21 1.711(9) .
S13 C21 1.734(10) .
C21 N22 1.332(11) .
N22 C23 1.447(12) .
N22 C27 1.471(12) .
C23 C24 1.495(15) .
C23 H23A 0.9700 .
C23 H23B 0.9700 .
C24 N25 1.472(12) .
C24 H24A 0.9700 .
C24 H24B 0.9700 .
N25 C31 1.393(13) .
N25 C26 1.483(12) .
C26 C27 1.500(15) .
C26 H26A 0.9700 .
C26 H26B 0.9700 .
C27 H27A 0.9700 .
C27 H27B 0.9700 .
C31 N36 1.334(12) .
C31 C32 1.393(14) .
C32 C33 1.357(16) .
C32 H32 0.9300 .
C33 C34 1.351(17) .
C33 H33 0.9300 .
C34 C35 1.411(18) .
C34 H34 0.9300 .
C35 N36 1.326(15) .
C35 H35 0.9300 .
S41 C42 1.741(10) .
S43 C42 1.706(10) .
C42 N44 1.328(13) .
N44 C49 1.453(12) .
N44 C45 1.482(12) .
C45 C46 1.498(14) .
C45 H45A 0.9700 .
C45 H45B 0.9700 .
C46 N47 1.442(14) .
C46 H46A 0.9700 .
C46 H46B 0.9700 .
N47 C51 1.374(17) .
N47 C48 1.440(16) .
C48 C49 1.536(16) .
C48 H48A 0.9700 .
C48 H48B 0.9700 .
C49 H49A 0.9700 .
C49 H49B 0.9700 .
C51 N56 1.364(15) .
C51 C52 1.426(18) .
N56 C55 1.309(19) .
C55 C54 1.38(2) .
C55 H55 0.9300 .
C54 C53 1.417(18) .
C54 H54 0.9300 .
C53 C52 1.329(19) .
C53 H53 0.9300 .
C52 H52 0.9300 .
C72 N74 1.332(13) .
C72 S73 1.708(11) .
C72 S71 1.715(10) .
N74 C75A 1.429(16) .
N74 C79A 1.449(17) .
N74 C75B 1.473(16) .
N74 C79B 1.494(15) .
C75A C76A 1.433(17) .
C75A H75A 0.9700 .
C75A H75B 0.9700 .
C76A N77A 1.563(17) .
C76A H76A 0.9700 .
C76A H76B 0.9700 .
N77A C78A 1.448(16) .
N77A C81 1.573(16) .
C78A C79A 1.367(17) .
C78A H78A 0.9700 .
C78A H78B 0.9700 .
C79A H79A 0.9700 .
C79A H79B 0.9700 .
C75B C76B 1.389(17) .
C75B H75C 0.9700 .
C75B H75D 0.9700 .
C76B N77B 1.519(17) .
C76B H76C 0.9700 .
C76B H76D 0.9700 .
N77B C81 1.310(15) .
N77B C78B 1.410(17) .
C78B C79B 1.384(16) .
C78B H78C 0.9700 .
C78B H78D 0.9700 .
C79B H79C 0.9700 .
C79B H79D 0.9700 .
C84 C85 1.37(2) .
C84 C83 1.38(2) .
C84 H84 0.9300 .
C85 N86 1.33(2) .
C85 H85 0.9300 .
N86 C81 1.342(17) .
C81 C82 1.414(19) .
C82 C83 1.32(2) .
C82 H82 0.9300 .
C83 H83 0.9300 .
